data_7025875
loop_
_publ_author_name
'Deng, Zhao-Peng'
'Kang, Wei'
'Huo, Li-Hua'
'Zhao, Hui'
'Gao, Shan'

_publ_section_title
;
 Rare-earth organic frameworks involving three types of architecture tuned
 by the lanthanide contraction effect: hydrothermal syntheses, structures
 and luminescence.
;
_journal_issue 27
_journal_name_full 'Dalton transactions (Cambridge, England : 2003)'
_journal_page_first 6276
_journal_page_last 6284
_journal_paper_doi 10.1039/c0dt00031k
_journal_volume 39
_journal_year 2010
_chemical_formula_moiety 'C20 H22 N12 O12 Y2'
_chemical_formula_sum 'C20 H22 N12 O12 Y2'
_chemical_formula_weight 800.32
_chemical_name_systematic
;
?
;
_space_group_IT_number 14
_symmetry_cell_setting monoclinic
_symmetry_space_group_name_Hall '-P 2yn'
_symmetry_space_group_name_H-M 'P 1 21/n 1'
_atom_sites_solution_hydrogens geom
_atom_sites_solution_primary direct
_atom_sites_solution_secondary difmap
_audit_creation_method SHELXL-97
_cell_angle_alpha 90.00
_cell_angle_beta 93.62(3)
_cell_angle_gamma 90.00
_cell_formula_units_Z 4
_cell_length_a 9.6707(19)
_cell_length_b 11.308(2)
_cell_length_c 24.631(5)
_cell_measurement_reflns_used 15150
_cell_measurement_temperature 295(2)
_cell_measurement_theta_max 24.98
_cell_measurement_theta_min 3.08
_cell_volume 2688.2(9)
_computing_cell_refinement RAPID-AUTO
_computing_data_collection 'RAPID-AUTO (Rigaku Corporation, 1998)'
_computing_data_reduction 'CrystalStructure (Rigaku/MSC and Rigaku Corporation, 2002)'
_computing_molecular_graphics SHELXL-97
_computing_publication_material SHELXL-97
_computing_structure_refinement 'SHELXL-97 (Sheldrick, 1997)'
_computing_structure_solution 'SHELXS-97 (Sheldrick, 1990)'
_diffrn_ambient_temperature 295(2)
_diffrn_detector_area_resol_mean 10.000
_diffrn_measured_fraction_theta_full 0.998
_diffrn_measured_fraction_theta_max 0.998
_diffrn_measurement_device_type 'Rigaku RAXIS-RAPID'
_diffrn_measurement_method \w
_diffrn_radiation_monochromator graphite
_diffrn_radiation_source 'fine-focus sealed tube'
_diffrn_radiation_type MoK\a
_diffrn_radiation_wavelength 0.71073
_diffrn_reflns_av_R_equivalents 0.0599
_diffrn_reflns_av_sigmaI/netI 0.0480
_diffrn_reflns_limit_h_max 11
_diffrn_reflns_limit_h_min -11
_diffrn_reflns_limit_k_max 13
_diffrn_reflns_limit_k_min -13
_diffrn_reflns_limit_l_max 29
_diffrn_reflns_limit_l_min -29
_diffrn_reflns_number 20646
_diffrn_reflns_theta_full 24.99
_diffrn_reflns_theta_max 24.99
_diffrn_reflns_theta_min 3.07
_diffrn_standards_decay_% 0
_diffrn_standards_interval_count 0
_diffrn_standards_interval_time 0
_diffrn_standards_number 0
_exptl_absorpt_coefficient_mu 4.385
_exptl_absorpt_correction_T_max 0.6441
_exptl_absorpt_correction_T_min 0.4595
_exptl_absorpt_correction_type multi-scan
_exptl_absorpt_process_details 'ABSCOR (Higashi, 1995)'
_exptl_crystal_colour yellow
_exptl_crystal_density_diffrn 1.978
_exptl_crystal_density_method 'not measured'
_exptl_crystal_description prism
_exptl_crystal_F_000 1600
_exptl_crystal_size_max 0.21
_exptl_crystal_size_mid 0.14
_exptl_crystal_size_min 0.11
_refine_diff_density_max 2.768
_refine_diff_density_min -1.661
_refine_diff_density_rms 0.181
_refine_ls_extinction_method none
_refine_ls_goodness_of_fit_ref 1.046
_refine_ls_hydrogen_treatment mixed
_refine_ls_matrix_type full
_refine_ls_number_parameters 433
_refine_ls_number_reflns 4732
_refine_ls_number_restraints 8
_refine_ls_restrained_S_all 1.045
_refine_ls_R_factor_all 0.0759
_refine_ls_R_factor_gt 0.0548
_refine_ls_shift/su_max 0.002
_refine_ls_shift/su_mean 0.000
_refine_ls_structure_factor_coef Fsqd
_refine_ls_weighting_details 'calc w=1/[\s^2^(Fo^2^)+(0.1077P)^2^+0.0000P] where P=(Fo^2^+2Fc^2^)/3'
_refine_ls_weighting_scheme calc
_refine_ls_wR_factor_gt 0.1362
_refine_ls_wR_factor_ref 0.1635
_reflns_number_gt 3421
_reflns_number_total 4732
_reflns_threshold_expression >2sigma(I)
_cod_data_source_file c0dt00031k.txt
_cod_data_source_block complex10
_cod_original_cell_volume 2688.1(9)
_cod_original_sg_symbol_Hall '-P 2yn '
_cod_original_sg_symbol_H-M 'P 21/n'
_cod_database_code 7025875

loop_
_symmetry_equiv_pos_as_xyz
'x, y, z'
'-x+1/2, y+1/2, -z+1/2'
'-x, -y, -z'
'x-1/2, -y-1/2, z-1/2'

loop_
_atom_site_label
_atom_site_type_symbol
_atom_site_fract_x
_atom_site_fract_y
_atom_site_fract_z
_atom_site_U_iso_or_equiv
_atom_site_adp_type
_atom_site_occupancy
_atom_site_symmetry_multiplicity
_atom_site_calc_flag
_atom_site_refinement_flags
Y1 Y 0.64029(5) 0.48328(5) 0.240058(18) 0.0146(2) Uani 1 1 d .
Y2 Y 0.36152(5) 0.26831(5) 0.255253(18) 0.0148(2) Uani 1 1 d .
O1W O 0.1594(4) 0.3779(4) 0.22844(17) 0.0267(9) Uani 1 1 d D
O1 O 0.1816(4) 0.1425(4) 0.27831(15) 0.0251(9) Uani 1 1 d .
O2W O 0.8462(4) 0.3784(4) 0.26384(16) 0.0264(10) Uani 1 1 d D
O2 O 0.0014(4) 0.0879(4) 0.32491(14) 0.0254(9) Uani 1 1 d .
O3 O 0.3926(4) 0.0826(3) 0.21426(14) 0.0221(9) Uani 1 1 d .
O4 O 0.5008(4) -0.0109(4) 0.15021(15) 0.0256(9) Uani 1 1 d .
O5 O 0.8168(4) 0.6136(4) 0.21782(15) 0.0253(9) Uani 1 1 d .
O6 O 1.0051(4) 0.6651(3) 0.17591(15) 0.0235(9) Uani 1 1 d .
O7 O 0.6099(4) 0.6668(3) 0.28398(13) 0.0198(8) Uani 1 1 d .
O8 O 0.5086(4) 0.7580(4) 0.35066(15) 0.0264(10) Uani 1 1 d .
O9 O 0.5717(4) 0.3005(3) 0.22062(15) 0.0193(8) Uani 1 1 d D
O10 O 0.4321(4) 0.4496(3) 0.27465(15) 0.0198(8) Uani 1 1 d D
N1 N 0.2589(4) 0.3053(4) 0.34813(18) 0.0203(10) Uani 1 1 d .
N2 N 0.1477(5) 0.3258(5) 0.44917(19) 0.0286(12) Uani 1 1 d .
N3 N -0.0064(6) 0.1768(5) 0.4279(2) 0.0426(15) Uani 1 1 d .
H3A H -0.0378 0.1863 0.4595 0.051 Uiso 1 1 calc R
H3B H -0.0419 0.1238 0.4062 0.051 Uiso 1 1 calc R
N4 N 0.3243(5) 0.2627(4) 0.14962(18) 0.0214(11) Uani 1 1 d .
N5 N 0.3850(5) 0.2705(5) 0.04118(19) 0.0291(12) Uani 1 1 d .
N6 N 0.5053(6) 0.0949(5) 0.05084(19) 0.0359(13) Uani 1 1 d .
H6A H 0.5267 0.1014 0.0176 0.043 Uiso 1 1 calc R
H6B H 0.5339 0.0350 0.0699 0.043 Uiso 1 1 calc R
N7 N 0.7432(4) 0.4554(4) 0.14491(17) 0.0194(10) Uani 1 1 d .
N8 N 0.8574(5) 0.4423(5) 0.04431(19) 0.0310(12) Uani 1 1 d .
N9 N 1.0155(6) 0.5874(5) 0.0704(2) 0.0416(15) Uani 1 1 d .
H9A H 1.0493 0.5811 0.0391 0.050 Uiso 1 1 calc R
H9B H 1.0505 0.6372 0.0938 0.050 Uiso 1 1 calc R
N10 N 0.6780(5) 0.4819(4) 0.34438(17) 0.0204(10) Uani 1 1 d .
N11 N 0.6194(5) 0.4642(5) 0.45238(18) 0.0297(12) Uani 1 1 d .
N12 N 0.5128(6) 0.6453(5) 0.44859(19) 0.0365(13) Uani 1 1 d .
H12A H 0.4936 0.6354 0.4819 0.044 Uiso 1 1 calc R
H12B H 0.4873 0.7089 0.4316 0.044 Uiso 1 1 calc R
C1 C 0.3062(6) 0.3861(5) 0.3845(2) 0.0273(14) Uani 1 1 d .
H1 H 0.3781 0.4363 0.3763 0.033 Uiso 1 1 calc R
C2 C 0.2488(6) 0.3950(5) 0.4339(2) 0.0292(14) Uani 1 1 d .
H2 H 0.2827 0.4529 0.4580 0.035 Uiso 1 1 calc R
C3 C 0.0980(6) 0.2446(5) 0.4125(2) 0.0241(13) Uani 1 1 d .
C4 C 0.1557(6) 0.2349(5) 0.3618(2) 0.0213(13) Uani 1 1 d .
C5 C 0.1082(5) 0.1487(5) 0.3180(2) 0.0179(12) Uani 1 1 d .
C6 C 0.2856(6) 0.3537(6) 0.1177(2) 0.0319(15) Uani 1 1 d .
H6 H 0.2385 0.4170 0.1322 0.038 Uiso 1 1 calc R
C7 C 0.3146(7) 0.3550(6) 0.0637(2) 0.0339(15) Uani 1 1 d .
H7 H 0.2831 0.4183 0.0422 0.041 Uiso 1 1 calc R
C8 C 0.4269(6) 0.1785(6) 0.0730(2) 0.0255(14) Uani 1 1 d .
C9 C 0.3915(5) 0.1734(5) 0.1281(2) 0.0186(12) Uani 1 1 d .
C10 C 0.4319(5) 0.0733(5) 0.1667(2) 0.0198(12) Uani 1 1 d .
C11 C 0.6971(6) 0.3788(5) 0.1071(2) 0.0264(13) Uani 1 1 d .
H11 H 0.6254 0.3274 0.1143 0.032 Uiso 1 1 calc R
C12 C 0.7531(7) 0.3743(6) 0.0579(2) 0.0342(15) Uani 1 1 d .
H12 H 0.7164 0.3205 0.0324 0.041 Uiso 1 1 calc R
C13 C 0.9077(6) 0.5190(5) 0.0829(2) 0.0240(13) Uani 1 1 d .
C14 C 0.8484(5) 0.5252(5) 0.1338(2) 0.0187(12) Uani 1 1 d .
C15 C 0.8950(5) 0.6082(5) 0.17927(19) 0.0175(12) Uani 1 1 d .
C16 C 0.7146(6) 0.3866(5) 0.3738(2) 0.0269(13) Uani 1 1 d .
H16 H 0.7592 0.3241 0.3577 0.032 Uiso 1 1 calc R
C17 C 0.6867(7) 0.3802(6) 0.4274(2) 0.0318(15) Uani 1 1 d .
H17 H 0.7163 0.3139 0.4473 0.038 Uiso 1 1 calc R
C18 C 0.5830(6) 0.5613(5) 0.4230(2) 0.0219(13) Uani 1 1 d .
C19 C 0.6148(6) 0.5701(5) 0.3686(2) 0.0218(13) Uani 1 1 d .
C20 C 0.5752(5) 0.6740(5) 0.3325(2) 0.0184(12) Uani 1 1 d .
H2W1 H 0.906(4) 0.401(4) 0.2885(17) 0.028 Uiso 1 1 d D
H1W1 H 0.094(4) 0.351(4) 0.2076(19) 0.028 Uiso 1 1 d D
H1O9 H 0.619(5) 0.239(3) 0.229(2) 0.028 Uiso 1 1 d D
H2W2 H 0.867(5) 0.309(2) 0.253(2) 0.028 Uiso 1 1 d D
H1O1 H 0.376(5) 0.506(4) 0.268(2) 0.028 Uiso 1 1 d D
H1W2 H 0.134(5) 0.440(3) 0.244(2) 0.028 Uiso 1 1 d D

loop_
_atom_site_aniso_label
_atom_site_aniso_U_11
_atom_site_aniso_U_22
_atom_site_aniso_U_33
_atom_site_aniso_U_23
_atom_site_aniso_U_13
_atom_site_aniso_U_12
Y1 0.0159(3) 0.0132(3) 0.0152(3) -0.00003(18) 0.0037(2) -0.00047(19)
Y2 0.0164(3) 0.0132(3) 0.0152(3) -0.00020(18) 0.0037(2) -0.00121(19)
O1W 0.021(2) 0.024(2) 0.034(2) -0.0075(18) -0.0008(18) 0.0054(18)
O1 0.026(2) 0.026(2) 0.025(2) -0.0087(17) 0.0151(17) -0.0107(18)
O2W 0.022(2) 0.023(3) 0.033(2) -0.0081(18) -0.0051(18) 0.0054(17)
O2 0.028(2) 0.032(3) 0.0173(19) -0.0031(17) 0.0094(16) -0.0099(19)
O3 0.037(2) 0.015(2) 0.0151(18) 0.0012(15) 0.0088(17) -0.0021(18)
O4 0.029(2) 0.023(2) 0.024(2) -0.0026(17) 0.0023(18) 0.0080(18)
O5 0.032(2) 0.025(2) 0.0199(19) -0.0063(17) 0.0118(17) -0.0083(18)
O6 0.022(2) 0.027(2) 0.023(2) -0.0065(16) 0.0087(16) -0.0128(18)
O7 0.032(2) 0.016(2) 0.0130(18) 0.0011(14) 0.0091(16) -0.0005(17)
O8 0.029(2) 0.027(2) 0.024(2) -0.0001(17) 0.0058(18) 0.0088(19)
O9 0.0151(19) 0.016(2) 0.028(2) -0.0027(16) 0.0068(16) -0.0014(16)
O10 0.024(2) 0.013(2) 0.0225(19) 0.0008(15) 0.0029(16) -0.0044(16)
N1 0.018(2) 0.020(3) 0.023(2) -0.0043(19) 0.002(2) -0.001(2)
N2 0.033(3) 0.035(3) 0.019(2) -0.003(2) 0.009(2) -0.003(2)
N3 0.047(3) 0.054(4) 0.029(3) -0.016(3) 0.022(3) -0.025(3)
N4 0.024(2) 0.020(3) 0.021(2) 0.0047(19) 0.002(2) 0.001(2)
N5 0.033(3) 0.035(3) 0.019(2) 0.006(2) 0.004(2) 0.001(2)
N6 0.057(3) 0.032(3) 0.021(2) 0.000(2) 0.019(2) 0.009(3)
N7 0.016(2) 0.022(3) 0.021(2) -0.0029(19) 0.0030(19) -0.007(2)
N8 0.036(3) 0.034(3) 0.024(2) -0.007(2) 0.007(2) 0.000(3)
N9 0.047(3) 0.053(4) 0.027(3) -0.016(3) 0.020(3) -0.025(3)
N10 0.017(2) 0.024(3) 0.019(2) 0.0050(19) 0.0019(19) -0.001(2)
N11 0.035(3) 0.036(3) 0.017(2) 0.007(2) 0.001(2) -0.003(3)
N12 0.062(4) 0.031(3) 0.019(2) 0.002(2) 0.020(2) 0.009(3)
C1 0.027(3) 0.028(4) 0.027(3) -0.007(3) -0.006(3) -0.012(3)
C2 0.036(3) 0.028(4) 0.023(3) -0.009(3) -0.005(3) -0.008(3)
C3 0.028(3) 0.028(4) 0.017(3) -0.005(2) 0.003(2) -0.003(3)
C4 0.021(3) 0.021(3) 0.021(3) -0.002(2) -0.001(2) -0.001(2)
C5 0.018(3) 0.021(3) 0.015(3) 0.001(2) 0.003(2) -0.002(2)
C6 0.034(3) 0.035(4) 0.027(3) 0.003(3) 0.009(3) 0.008(3)
C7 0.040(4) 0.032(4) 0.029(3) 0.006(3) 0.001(3) 0.004(3)
C8 0.027(3) 0.032(4) 0.017(3) 0.000(2) 0.003(2) -0.008(3)
C9 0.018(3) 0.024(3) 0.013(3) -0.003(2) 0.004(2) 0.001(2)
C10 0.020(3) 0.024(3) 0.015(3) -0.003(2) -0.002(2) -0.004(2)
C11 0.022(3) 0.031(4) 0.026(3) -0.009(3) 0.000(2) -0.005(3)
C12 0.042(4) 0.031(4) 0.029(3) -0.010(3) 0.002(3) -0.011(3)
C13 0.025(3) 0.026(4) 0.021(3) -0.003(2) 0.006(2) -0.005(3)
C14 0.017(3) 0.021(3) 0.018(3) -0.002(2) 0.001(2) 0.003(2)
C15 0.021(3) 0.019(3) 0.012(2) 0.000(2) 0.000(2) 0.004(2)
C16 0.027(3) 0.021(3) 0.033(3) 0.003(3) 0.006(3) 0.007(3)
C17 0.042(4) 0.029(4) 0.024(3) 0.006(3) -0.005(3) -0.003(3)
C18 0.019(3) 0.027(3) 0.020(3) 0.000(2) 0.002(2) -0.005(2)
C19 0.028(3) 0.022(3) 0.016(3) -0.001(2) 0.000(2) -0.002(3)
C20 0.019(3) 0.019(3) 0.018(3) -0.002(2) 0.003(2) 0.000(2)

loop_
_atom_type_symbol
_atom_type_description
_atom_type_scat_dispersion_real
_atom_type_scat_dispersion_imag
_atom_type_scat_source
C C 0.0033 0.0016 'International Tables Vol C Tables 4.2.6.8 and 6.1.1.4'
H H 0.0000 0.0000 'International Tables Vol C Tables 4.2.6.8 and 6.1.1.4'
N N 0.0061 0.0033 'International Tables Vol C Tables 4.2.6.8 and 6.1.1.4'
O O 0.0106 0.0060 'International Tables Vol C Tables 4.2.6.8 and 6.1.1.4'
Y Y -2.7962 3.5667 'International Tables Vol C Tables 4.2.6.8 and 6.1.1.4'

loop_
_geom_angle_atom_site_label_1
_geom_angle_atom_site_label_2
_geom_angle_atom_site_label_3
_geom_angle
_geom_angle_site_symmetry_1
_geom_angle_site_symmetry_3
O9 Y1 O10 70.34(14) . .
O9 Y1 O5 138.46(14) . .
O10 Y1 O5 150.41(14) . .
O9 Y1 O2 99.69(14) . 2
O10 Y1 O2 81.23(13) . 2
O5 Y1 O2 85.79(14) . 2
O9 Y1 O2W 79.69(14) . .
O10 Y1 O2W 125.30(15) . .
O5 Y1 O2W 76.03(15) . .
O2 Y1 O2W 149.96(14) 2 .
O9 Y1 O7 150.83(13) . .
O10 Y1 O7 80.59(13) . .
O5 Y1 O7 70.68(13) . .
O2 Y1 O7 77.69(13) 2 .
O2W Y1 O7 117.02(14) . .
O9 Y1 N10 103.42(14) . .
O10 Y1 N10 72.36(13) . .
O5 Y1 N10 100.23(14) . .
O2 Y1 N10 136.10(14) 2 .
O2W Y1 N10 71.63(14) . .
O7 Y1 N10 64.06(13) . .
O9 Y1 N7 79.63(14) . .
O10 Y1 N7 135.38(13) . .
O5 Y1 N7 62.88(13) . .
O2 Y1 N7 71.98(13) 2 .
O2W Y1 N7 78.44(14) . .
O7 Y1 N7 125.37(14) . .
N10 Y1 N7 148.66(14) . .
O9 Y1 Y2 36.00(10) . .
O10 Y1 Y2 34.34(10) . .
O5 Y1 Y2 172.22(9) . .
O2 Y1 Y2 90.13(10) 2 .
O2W Y1 Y2 104.83(11) . .
O7 Y1 Y2 114.90(9) . .
N10 Y1 Y2 87.30(11) . .
N7 Y1 Y2 109.54(10) . .
O10 Y2 O9 70.24(14) . .
O10 Y2 O1 137.42(14) . .
O9 Y2 O1 151.52(14) . .
O10 Y2 O3 151.10(14) . .
O9 Y2 O3 80.87(13) . .
O1 Y2 O3 71.33(13) . .
O10 Y2 O6 98.96(14) . 2_645
O9 Y2 O6 83.60(13) . 2_645
O1 Y2 O6 84.64(14) . 2_645
O3 Y2 O6 77.85(13) . 2_645
O10 Y2 O1W 79.22(14) . .
O9 Y2 O1W 123.38(15) . .
O1 Y2 O1W 76.91(15) . .
O3 Y2 O1W 118.10(13) . .
O6 Y2 O1W 149.02(14) 2_645 .
O10 Y2 N1 77.78(14) . .
O9 Y2 N1 134.88(13) . .
O1 Y2 N1 63.36(13) . .
O3 Y2 N1 126.14(14) . .
O6 Y2 N1 70.66(13) 2_645 .
O1W Y2 N1 78.83(15) . .
O10 Y2 N4 105.10(14) . .
O9 Y2 N4 72.58(14) . .
O1 Y2 N4 99.76(14) . .
O3 Y2 N4 64.14(13) . .
O6 Y2 N4 137.44(14) 2_645 .
O1W Y2 N4 71.06(15) . .
N1 Y2 N4 148.39(14) . .
O10 Y2 Y1 35.49(10) . .
O9 Y2 Y1 34.75(9) . .
O1 Y2 Y1 171.31(9) . .
O3 Y2 Y1 115.61(10) . .
O6 Y2 Y1 91.66(10) 2_645 .
O1W Y2 Y1 102.92(11) . .
N1 Y2 Y1 107.99(10) . .
N4 Y2 Y1 88.29(11) . .
Y2 O1W H1W1 124(3) . .
Y2 O1W H1W2 124(3) . .
H1W1 O1W H1W2 110(4) . .
C5 O1 Y2 128.6(3) . .
Y1 O2W H2W1 123(3) . .
Y1 O2W H2W2 127(3) . .
H2W1 O2W H2W2 110(4) . .
C5 O2 Y1 128.9(3) . 2_545
C10 O3 Y2 121.8(3) . .
C15 O5 Y1 129.0(3) . .
C15 O6 Y2 129.2(3) . 2_655
C20 O7 Y1 122.5(3) . .
Y1 O9 Y2 109.25(16) . .
Y1 O9 H1O9 124(4) . .
Y2 O9 H1O9 105(4) . .
Y2 O10 Y1 110.17(17) . .
Y2 O10 H1O1 118(4) . .
Y1 O10 H1O1 112(4) . .
C4 N1 C1 117.8(5) . .
C4 N1 Y2 117.5(3) . .
C1 N1 Y2 124.6(4) . .
C2 N2 C3 116.6(5) . .
C3 N3 H3A 120.0 . .
C3 N3 H3B 120.0 . .
H3A N3 H3B 120.0 . .
C9 N4 C6 118.5(5) . .
C9 N4 Y2 112.2(3) . .
C6 N4 Y2 125.8(4) . .
C7 N5 C8 117.3(5) . .
C8 N6 H6A 120.0 . .
C8 N6 H6B 120.0 . .
H6A N6 H6B 120.0 . .
C11 N7 C14 118.0(5) . .
C11 N7 Y1 125.2(4) . .
C14 N7 Y1 116.8(3) . .
C12 N8 C13 116.0(5) . .
C13 N9 H9A 120.0 . .
C13 N9 H9B 120.0 . .
H9A N9 H9B 120.0 . .
C19 N10 C16 118.4(5) . .
C19 N10 Y1 113.8(3) . .
C16 N10 Y1 124.3(4) . .
C17 N11 C18 117.0(5) . .
C18 N12 H12A 120.0 . .
C18 N12 H12B 120.0 . .
H12A N12 H12B 120.0 . .
N1 C1 C2 120.1(5) . .
N1 C1 H1 119.9 . .
C2 C1 H1 119.9 . .
N2 C2 C1 123.8(5) . .
N2 C2 H2 118.1 . .
C1 C2 H2 118.1 . .
N3 C3 N2 116.1(5) . .
N3 C3 C4 123.8(5) . .
N2 C3 C4 120.1(5) . .
N1 C4 C3 121.6(5) . .
N1 C4 C5 113.8(5) . .
C3 C4 C5 124.6(5) . .
O1 C5 O2 126.0(5) . .
O1 C5 C4 115.9(5) . .
O2 C5 C4 118.1(5) . .
N4 C6 C7 120.7(6) . .
N4 C6 H6 119.6 . .
C7 C6 H6 119.6 . .
N5 C7 C6 122.8(6) . .
N5 C7 H7 118.6 . .
C6 C7 H7 118.6 . .
N6 C8 N5 117.5(5) . .
N6 C8 C9 122.2(5) . .
N5 C8 C9 120.3(6) . .
N4 C9 C8 120.2(5) . .
N4 C9 C10 115.5(5) . .
C8 C9 C10 124.2(5) . .
O4 C10 O3 124.5(5) . .
O4 C10 C9 119.3(5) . .
O3 C10 C9 116.2(5) . .
N7 C11 C12 120.9(6) . .
N7 C11 H11 119.5 . .
C12 C11 H11 119.5 . .
N8 C12 C11 123.8(6) . .
N8 C12 H12 118.1 . .
C11 C12 H12 118.1 . .
N9 C13 N8 117.1(5) . .
N9 C13 C14 122.4(5) . .
N8 C13 C14 120.5(5) . .
N7 C14 C13 120.8(5) . .
N7 C14 C15 114.3(5) . .
C13 C14 C15 124.9(5) . .
O6 C15 O5 125.6(5) . .
O6 C15 C14 119.1(5) . .
O5 C15 C14 115.3(5) . .
N10 C16 C17 120.4(6) . .
N10 C16 H16 119.8 . .
C17 C16 H16 119.8 . .
N11 C17 C16 122.9(6) . .
N11 C17 H17 118.6 . .
C16 C17 H17 118.6 . .
N12 C18 N11 116.5(5) . .
N12 C18 C19 123.1(5) . .
N11 C18 C19 120.4(5) . .
N10 C19 C18 120.8(5) . .
N10 C19 C20 115.3(5) . .
C18 C19 C20 123.8(5) . .
O8 C20 O7 124.2(5) . .
O8 C20 C19 120.1(5) . .
O7 C20 C19 115.7(5) . .

loop_
_geom_bond_atom_site_label_1
_geom_bond_atom_site_label_2
_geom_bond_distance
_geom_bond_site_symmetry_2
Y1 O9 2.214(4) .
Y1 O10 2.268(4) .
Y1 O5 2.346(4) .
Y1 O2 2.358(4) 2
Y1 O2W 2.360(4) .
Y1 O7 2.367(4) .
Y1 N10 2.572(4) .
Y1 N7 2.622(4) .
Y2 O10 2.204(4) .
Y2 O9 2.283(4) .
Y2 O1 2.345(4) .
Y2 O3 2.357(4) .
Y2 O6 2.372(4) 2_645
Y2 O1W 2.373(4) .
Y2 N1 2.585(5) .
Y2 N4 2.605(4) .
O1W H1W1 0.85(4) .
O1W H1W2 0.84(4) .
O1 C5 1.246(6) .
O2W H2W1 0.85(4) .
O2W H2W2 0.86(3) .
O2 C5 1.262(6) .
O2 Y1 2.358(4) 2_545
O3 C10 1.259(6) .
O4 C10 1.244(7) .
O5 C15 1.252(6) .
O6 C15 1.251(6) .
O6 Y2 2.372(4) 2_655
O7 C20 1.265(6) .
O8 C20 1.246(7) .
O9 H1O9 0.85(4) .
O10 H1O1 0.85(5) .
N1 C4 1.336(7) .
N1 C1 1.340(7) .
N2 C2 1.325(8) .
N2 C3 1.354(7) .
N3 C3 1.342(8) .
N3 H3A 0.8600 .
N3 H3B 0.8600 .
N4 C9 1.329(7) .
N4 C6 1.334(7) .
N5 C7 1.316(8) .
N5 C8 1.349(8) .
N6 C8 1.349(8) .
N6 H6A 0.8600 .
N6 H6B 0.8600 .
N7 C11 1.329(7) .
N7 C14 1.330(7) .
N8 C12 1.328(8) .
N8 C13 1.354(7) .
N9 C13 1.349(8) .
N9 H9A 0.8600 .
N9 H9B 0.8600 .
N10 C19 1.329(7) .
N10 C16 1.334(7) .
N11 C17 1.324(8) .
N11 C18 1.349(8) .
N12 C18 1.347(8) .
N12 H12A 0.8600 .
N12 H12B 0.8600 .
C1 C2 1.372(8) .
C1 H1 0.9300 .
C2 H2 0.9300 .
C3 C4 1.404(8) .
C4 C5 1.505(7) .
C6 C7 1.378(8) .
C6 H6 0.9300 .
C7 H7 0.9300 .
C8 C9 1.421(7) .
C9 C10 1.513(7) .
C11 C12 1.358(8) .
C11 H11 0.9300 .
C12 H12 0.9300 .
C13 C14 1.412(8) .
C14 C15 1.508(7) .
C16 C17 1.367(8) .
C16 H16 0.9300 .
C17 H17 0.9300 .
C18 C19 1.399(8) .
C19 C20 1.507(7) .

loop_
_geom_hbond_atom_site_label_D
_geom_hbond_atom_site_label_H
_geom_hbond_atom_site_label_A
_geom_hbond_distance_DH
_geom_hbond_distance_HA
_geom_hbond_distance_DA
_geom_hbond_angle_DHA
_geom_hbond_site_symmetry_A
N3 H3A N5 0.86 2.24 3.099(7) 174.5 4_566
N3 H3B O2 0.86 2.11 2.735(6) 128.9 .
N6 H6A N2 0.86 2.27 3.067(7) 154.9 4_665
N6 H6B O4 0.86 2.09 2.727(6) 130.6 .
N9 H9A N8 0.86 2.31 3.171(7) 178.0 3_765
N9 H9B O6 0.86 2.12 2.750(6) 129.8 .
N12 H12A N11 0.86 2.30 3.085(7) 151.1 3_666
N12 H12B O8 0.86 2.09 2.726(6) 130.0 .
O2W H2W1 O4 0.85(4) 1.98(4) 2.800(5) 162(4) 2_655
O1W H1W1 O8 0.85(4) 1.99(5) 2.806(5) 161(4) 2_545
O9 H1O9 O5 0.85(4) 2.00(3) 2.778(5) 151(6) 2_645
O2W H2W2 O7 0.86(3) 1.87(3) 2.712(5) 167(4) 2_645
O10 H1O1 O1 0.85(5) 1.98(3) 2.736(5) 148(6) 2
O1W H1W2 O3 0.84(4) 1.94(4) 2.774(5) 170(4) 2

loop_
_geom_torsion_atom_site_label_1
_geom_torsion_atom_site_label_2
_geom_torsion_atom_site_label_3
_geom_torsion_atom_site_label_4
_geom_torsion
_geom_torsion_site_symmetry_1
_geom_torsion_site_symmetry_4
O9 Y1 Y2 O10 179.4(2) . .
O2 Y1 Y2 O10 -74.12(18) 2 .
O2W Y1 Y2 O10 132.23(19) . .
O7 Y1 Y2 O10 2.36(18) . .
N10 Y1 Y2 O10 62.04(19) . .
N7 Y1 Y2 O10 -145.00(19) . .
O10 Y1 Y2 O9 -179.4(2) . .
O2 Y1 Y2 O9 106.44(19) 2 .
O2W Y1 Y2 O9 -47.21(19) . .
O7 Y1 Y2 O9 -177.08(19) . .
N10 Y1 Y2 O9 -117.40(19) . .
N7 Y1 Y2 O9 35.56(19) . .
O9 Y1 Y2 O3 -1.05(18) . .
O10 Y1 Y2 O3 179.51(19) . .
O2 Y1 Y2 O3 105.40(13) 2 .
O2W Y1 Y2 O3 -48.26(14) . .
O7 Y1 Y2 O3 -178.13(12) . .
N10 Y1 Y2 O3 -118.45(14) . .
N7 Y1 Y2 O3 34.51(14) . .
O9 Y1 Y2 O6 76.27(18) . 2_645
O10 Y1 Y2 O6 -103.17(18) . 2_645
O2 Y1 Y2 O6 -177.29(12) 2 2_645
O2W Y1 Y2 O6 29.06(14) . 2_645
O7 Y1 Y2 O6 -100.82(13) . 2_645
N10 Y1 Y2 O6 -41.13(14) . 2_645
N7 Y1 Y2 O6 111.82(14) . 2_645
O9 Y1 Y2 O1W -131.28(19) . .
O10 Y1 Y2 O1W 49.28(19) . .
O2 Y1 Y2 O1W -24.84(14) 2 .
O2W Y1 Y2 O1W -178.49(14) . .
O7 Y1 Y2 O1W 51.64(14) . .
N10 Y1 Y2 O1W 111.32(15) . .
N7 Y1 Y2 O1W -95.72(15) . .
O9 Y1 Y2 N1 146.45(19) . .
O10 Y1 Y2 N1 -32.99(19) . .
O2 Y1 Y2 N1 -107.10(14) 2 .
O2W Y1 Y2 N1 99.24(15) . .
O7 Y1 Y2 N1 -30.63(14) . .
N10 Y1 Y2 N1 29.06(15) . .
N7 Y1 Y2 N1 -177.99(14) . .
O9 Y1 Y2 N4 -61.16(19) . .
O10 Y1 Y2 N4 119.40(19) . .
O2 Y1 Y2 N4 45.28(14) 2 .
O2W Y1 Y2 N4 -108.37(15) . .
O7 Y1 Y2 N4 121.76(14) . .
N10 Y1 Y2 N4 -178.56(14) . .
N7 Y1 Y2 N4 -25.60(15) . .
O10 Y2 O1 C5 -19.5(5) . .
O9 Y2 O1 C5 143.8(4) . .
O3 Y2 O1 C5 156.9(5) . .
O6 Y2 O1 C5 77.9(4) 2_645 .
O1W Y2 O1 C5 -77.1(5) . .
N1 Y2 O1 C5 6.9(4) . .
N4 Y2 O1 C5 -144.8(4) . .
O10 Y2 O3 C10 -45.2(5) . .
O9 Y2 O3 C10 -46.4(4) . .
O1 Y2 O3 C10 139.9(4) . .
O6 Y2 O3 C10 -131.7(4) 2_645 .
O1W Y2 O3 C10 76.7(4) . .
N1 Y2 O3 C10 173.5(4) . .
N4 Y2 O3 C10 28.6(4) . .
Y1 Y2 O3 C10 -45.8(4) . .
O9 Y1 O5 C15 16.6(5) . .
O10 Y1 O5 C15 -147.2(4) . .
O2 Y1 O5 C15 -83.3(4) 2 .
O2W Y1 O5 C15 72.6(4) . .
O7 Y1 O5 C15 -161.7(5) . .
N10 Y1 O5 C15 140.6(4) . .
N7 Y1 O5 C15 -11.4(4) . .
O9 Y1 O7 C20 43.7(5) . .
O10 Y1 O7 C20 48.5(4) . .
O5 Y1 O7 C20 -138.7(4) . .
O2 Y1 O7 C20 131.5(4) 2 .
O2W Y1 O7 C20 -76.4(4) . .
N10 Y1 O7 C20 -26.4(4) . .
N7 Y1 O7 C20 -171.4(4) . .
Y2 Y1 O7 C20 47.2(4) . .
O10 Y1 O9 Y2 0.34(12) . .
O5 Y1 O9 Y2 -171.26(15) . .
O2 Y1 O9 Y2 -76.65(17) 2 .
O2W Y1 O9 Y2 133.86(18) . .
O7 Y1 O9 Y2 5.4(3) . .
N10 Y1 O9 Y2 65.75(17) . .
N7 Y1 O9 Y2 -146.15(17) . .
O10 Y2 O9 Y1 -0.35(13) . .
O1 Y2 O9 Y1 -168.5(2) . .
O3 Y2 O9 Y1 179.04(17) . .
O6 Y2 O9 Y1 -102.29(16) 2_645 .
O1W Y2 O9 Y1 61.3(2) . .
N1 Y2 O9 Y1 -47.9(3) . .
N4 Y2 O9 Y1 113.41(18) . .
O9 Y2 O10 Y1 0.34(12) . .
O1 Y2 O10 Y1 172.00(15) . .
O3 Y2 O10 Y1 -0.9(3) . .
O6 Y2 O10 Y1 80.17(16) 2_645 .
O1W Y2 O10 Y1 -131.23(18) . .
N1 Y2 O10 Y1 148.01(17) . .
N4 Y2 O10 Y1 -64.42(18) . .
O9 Y1 O10 Y2 -0.35(13) . .
O5 Y1 O10 Y2 168.32(19) . .
O2 Y1 O10 Y2 103.29(17) 2 .
O2W Y1 O10 Y2 -61.3(2) . .
O7 Y1 O10 Y2 -177.83(17) . .
N10 Y1 O10 Y2 -112.20(18) . .
N7 Y1 O10 Y2 50.3(3) . .
O10 Y2 N1 C4 161.7(4) . .
O9 Y2 N1 C4 -153.1(3) . .
O1 Y2 N1 C4 -0.4(4) . .
O3 Y2 N1 C4 -36.3(4) . .
O6 Y2 N1 C4 -94.1(4) 2_645 .
O1W Y2 N1 C4 80.4(4) . .
N4 Y2 N1 C4 62.7(5) . .
Y1 Y2 N1 C4 -179.4(4) . .
O10 Y2 N1 C1 -21.7(4) . .
O9 Y2 N1 C1 23.6(5) . .
O1 Y2 N1 C1 176.2(5) . .
O3 Y2 N1 C1 140.3(4) . .
O6 Y2 N1 C1 82.5(4) 2_645 .
O1W Y2 N1 C1 -102.9(5) . .
N4 Y2 N1 C1 -120.7(4) . .
Y1 Y2 N1 C1 -2.8(5) . .
O10 Y2 N4 C9 127.4(4) . .
O9 Y2 N4 C9 64.2(4) . .
O1 Y2 N4 C9 -87.5(4) . .
O3 Y2 N4 C9 -23.9(3) . .
O6 Y2 N4 C9 5.2(5) 2_645 .
O1W Y2 N4 C9 -159.9(4) . .
N1 Y2 N4 C9 -141.5(4) . .
Y1 Y2 N4 C9 95.8(4) . .
O10 Y2 N4 C6 -31.0(5) . .
O9 Y2 N4 C6 -94.1(5) . .
O1 Y2 N4 C6 114.1(5) . .
O3 Y2 N4 C6 177.7(5) . .
O6 Y2 N4 C6 -153.2(4) 2_645 .
O1W Y2 N4 C6 41.7(5) . .
N1 Y2 N4 C6 60.2(6) . .
Y1 Y2 N4 C6 -62.6(5) . .
O9 Y1 N7 C11 23.1(4) . .
O10 Y1 N7 C11 -24.6(5) . .
O5 Y1 N7 C11 -175.3(5) . .
O2 Y1 N7 C11 -80.7(5) 2 .
O2W Y1 N7 C11 104.6(5) . .
O7 Y1 N7 C11 -140.3(4) . .
N10 Y1 N7 C11 121.9(4) . .
Y2 Y1 N7 C11 2.8(5) . .
O9 Y1 N7 C14 -157.9(4) . .
O10 Y1 N7 C14 154.3(3) . .
O5 Y1 N7 C14 3.7(4) . .
O2 Y1 N7 C14 98.2(4) 2 .
O2W Y1 N7 C14 -76.4(4) . .
O7 Y1 N7 C14 38.6(4) . .
N10 Y1 N7 C14 -59.1(5) . .
Y2 Y1 N7 C14 -178.2(3) . .
O9 Y1 N10 C19 -129.3(4) . .
O10 Y1 N10 C19 -65.3(4) . .
O5 Y1 N10 C19 85.2(4) . .
O2 Y1 N10 C19 -9.4(5) 2 .
O2W Y1 N10 C19 156.6(4) . .
O7 Y1 N10 C19 22.6(4) . .
N7 Y1 N10 C19 138.7(4) . .
Y2 Y1 N10 C19 -96.8(4) . .
O9 Y1 N10 C16 29.1(5) . .
O10 Y1 N10 C16 93.0(4) . .
O5 Y1 N10 C16 -116.5(4) . .
O2 Y1 N10 C16 148.9(4) 2 .
O2W Y1 N10 C16 -45.1(4) . .
O7 Y1 N10 C16 -179.0(5) . .
N7 Y1 N10 C16 -63.0(6) . .
Y2 Y1 N10 C16 61.5(4) . .
C4 N1 C1 C2 -0.2(8) . .
Y2 N1 C1 C2 -176.8(4) . .
C3 N2 C2 C1 -1.8(9) . .
N1 C1 C2 N2 1.2(10) . .
C2 N2 C3 N3 -178.5(6) . .
C2 N2 C3 C4 1.6(8) . .
C1 N1 C4 C3 0.1(8) . .
Y2 N1 C4 C3 176.9(4) . .
C1 N1 C4 C5 179.0(5) . .
Y2 N1 C4 C5 -4.2(6) . .
N3 C3 C4 N1 179.4(6) . .
N2 C3 C4 N1 -0.8(9) . .
N3 C3 C4 C5 0.6(9) . .
N2 C3 C4 C5 -179.6(5) . .
Y2 O1 C5 O2 170.3(4) . .
Y2 O1 C5 C4 -11.5(7) . .
Y1 O2 C5 O1 -19.6(8) 2_545 .
Y1 O2 C5 C4 162.3(3) 2_545 .
N1 C4 C5 O1 9.4(7) . .
C3 C4 C5 O1 -171.7(5) . .
N1 C4 C5 O2 -172.3(5) . .
C3 C4 C5 O2 6.6(8) . .
C9 N4 C6 C7 0.0(9) . .
Y2 N4 C6 C7 157.1(5) . .
C8 N5 C7 C6 1.4(9) . .
N4 C6 C7 N5 -2.4(10) . .
C7 N5 C8 N6 -176.6(5) . .
C7 N5 C8 C9 1.9(9) . .
C6 N4 C9 C8 3.2(8) . .
Y2 N4 C9 C8 -156.9(4) . .
C6 N4 C9 C10 -179.9(5) . .
Y2 N4 C9 C10 20.0(6) . .
N6 C8 C9 N4 174.1(5) . .
N5 C8 C9 N4 -4.3(8) . .
N6 C8 C9 C10 -2.5(9) . .
N5 C8 C9 C10 179.1(5) . .
Y2 O3 C10 O4 150.2(4) . .
Y2 O3 C10 C9 -29.4(6) . .
N4 C9 C10 O4 -176.6(5) . .
C8 C9 C10 O4 0.1(8) . .
N4 C9 C10 O3 3.0(7) . .
C8 C9 C10 O3 179.8(5) . .
C14 N7 C11 C12 -1.9(8) . .
Y1 N7 C11 C12 177.1(4) . .
C13 N8 C12 C11 0.2(10) . .
N7 C11 C12 N8 1.4(10) . .
C12 N8 C13 N9 178.7(6) . .
C12 N8 C13 C14 -1.1(9) . .
C11 N7 C14 C13 1.0(8) . .
Y1 N7 C14 C13 -178.1(4) . .
C11 N7 C14 C15 -179.2(5) . .
Y1 N7 C14 C15 1.7(6) . .
N9 C13 C14 N7 -179.2(6) . .
N8 C13 C14 N7 0.6(9) . .
N9 C13 C14 C15 1.0(9) . .
N8 C13 C14 C15 -179.2(5) . .
Y2 O6 C15 O5 15.5(8) 2_655 .
Y2 O6 C15 C14 -164.8(3) 2_655 .
Y1 O5 C15 O6 -163.8(4) . .
Y1 O5 C15 C14 16.4(7) . .
N7 C14 C15 O6 169.9(5) . .
C13 C14 C15 O6 -10.3(8) . .
N7 C14 C15 O5 -10.3(7) . .
C13 C14 C15 O5 169.4(5) . .
C19 N10 C16 C17 0.3(8) . .
Y1 N10 C16 C17 -157.1(4) . .
C18 N11 C17 C16 -2.7(9) . .
N10 C16 C17 N11 2.3(9) . .
C17 N11 C18 N12 179.0(5) . .
C17 N11 C18 C19 0.7(8) . .
C16 N10 C19 C18 -2.2(8) . .
Y1 N10 C19 C18 157.5(4) . .
C16 N10 C19 C20 -179.3(5) . .
Y1 N10 C19 C20 -19.6(6) . .
N12 C18 C19 N10 -176.5(5) . .
N11 C18 C19 N10 1.8(8) . .
N12 C18 C19 C20 0.3(9) . .
N11 C18 C19 C20 178.6(5) . .
Y1 O7 C20 O8 -151.3(4) . .
Y1 O7 C20 C19 26.3(6) . .
N10 C19 C20 O8 176.0(5) . .
C18 C19 C20 O8 -1.0(8) . .
N10 C19 C20 O7 -1.8(7) . .
C18 C19 C20 O7 -178.8(5) . .
